data_4071745
loop_
_publ_author_name
'Romero, Patricio E.'
'Whited, Matthew T.'
'Grubbs, Robert H.'

_publ_section_title
;
 Multiple C&#x2212;H Activations of Methyltert-Butyl Ether at Pincer
 Iridium Complexes: Synthesis and Thermolysis of Ir(I) Fischer Carbenes1
;
_journal_issue 14
_journal_name_full Organometallics
_journal_page_first 3422
_journal_paper_doi 10.1021/om8003515
_journal_volume 27
_journal_year 2008
_chemical_formula_sum 'C27 H38 I Ir P2'
_chemical_formula_weight 743.61
_chemical_name_systematic
;
 ?
;
_space_group_IT_number 19
_symmetry_cell_setting orthorhombic
_symmetry_space_group_name_Hall 'P 2ac 2ab'
_symmetry_space_group_name_H-M 'P 21 21 21'
_atom_sites_solution_hydrogens geom
_atom_sites_solution_primary direct
_atom_sites_solution_secondary difmap
_audit_creation_method SHELXL-97
_cell_angle_alpha 90.00
_cell_angle_beta 90.00
_cell_angle_gamma 90.00
_cell_formula_units_Z 4
_cell_length_a 7.4979(4)
_cell_length_b 16.7508(10)
_cell_length_c 20.6495(12)
_cell_measurement_reflns_used 9527
_cell_measurement_temperature 100(2)
_cell_measurement_theta_max 49.47
_cell_measurement_theta_min 2.32
_cell_volume 2593.5(3)
_computing_cell_refinement 'Bruker SMART'
_computing_data_collection 'Bruker SMART'
_computing_data_reduction 'Bruker SAINT'
_computing_molecular_graphics 'Bruker SHELXTL'
_computing_publication_material 'Bruker SHELXTL'
_computing_structure_refinement 'SHELXL-97 (Sheldrick, 1997)'
_computing_structure_solution 'SHELXS-97 (Sheldrick, 1990)'
_diffrn_ambient_temperature 100(2)
_diffrn_measured_fraction_theta_full 0.993
_diffrn_measured_fraction_theta_max 0.993
_diffrn_measurement_device_type 'CCD area detector'
_diffrn_measurement_method 'phi and omega scans'
_diffrn_radiation_monochromator graphite
_diffrn_radiation_source 'fine-focus sealed tube'
_diffrn_radiation_type MoK\a
_diffrn_radiation_wavelength 0.71073
_diffrn_reflns_av_R_equivalents 0.0312
_diffrn_reflns_av_sigmaI/netI 0.0534
_diffrn_reflns_limit_h_max 10
_diffrn_reflns_limit_h_min -16
_diffrn_reflns_limit_k_max 35
_diffrn_reflns_limit_k_min -35
_diffrn_reflns_limit_l_max 44
_diffrn_reflns_limit_l_min -29
_diffrn_reflns_number 88209
_diffrn_reflns_theta_full 49.60
_diffrn_reflns_theta_max 49.60
_diffrn_reflns_theta_min 1.57
_exptl_absorpt_coefficient_mu 6.475
_exptl_absorpt_correction_T_max 0.491
_exptl_absorpt_correction_T_min 0.306
_exptl_absorpt_correction_type multi-scan
_exptl_absorpt_process_details 'Bruker SADABS'
_exptl_crystal_colour red
_exptl_crystal_density_diffrn 1.904
_exptl_crystal_density_method 'not measured'
_exptl_crystal_description prism
_exptl_crystal_F_000 1440
_exptl_crystal_size_max 0.37
_exptl_crystal_size_mid 0.12
_exptl_crystal_size_min 0.11
_refine_diff_density_max 12.030
_refine_diff_density_min -3.667
_refine_diff_density_rms 0.268
_refine_ls_abs_structure_details 'Flack H D (1983), Acta Cryst. A39, 876-881'
_refine_ls_abs_structure_Flack 0.657(3)
_refine_ls_extinction_method none
_refine_ls_goodness_of_fit_ref 1.039
_refine_ls_hydrogen_treatment constr
_refine_ls_matrix_type full
_refine_ls_number_parameters 289
_refine_ls_number_reflns 26359
_refine_ls_number_restraints 0
_refine_ls_restrained_S_all 1.039
_refine_ls_R_factor_all 0.0568
_refine_ls_R_factor_gt 0.0442
_refine_ls_shift/su_max 0.002
_refine_ls_shift/su_mean 0.000
_refine_ls_structure_factor_coef Fsqd
_refine_ls_weighting_details 'calc w=1/[\s^2^(Fo^2^)+(0.0527P)^2^+1.1489P] where P=(Fo^2^+2Fc^2^)/3'
_refine_ls_weighting_scheme calc
_refine_ls_wR_factor_gt 0.0986
_refine_ls_wR_factor_ref 0.1029
_reflns_number_gt 22311
_reflns_number_total 26359
_reflns_threshold_expression >2sigma(I)
_cod_data_source_file om8003515-file002.cif
_cod_data_source_block per05abs
_cod_depositor_comments
;
The following automatic conversions were performed:

'_symmetry_cell_setting' value 'Orthorhombic' changed to
'orthorhombic' according to
/home/saulius/struct/CIF-dictionaries/cif_core.dic dictionary named
'cif_core.dic' version 2.4.1 from 2010-06-29.

Automatic conversion script
Id: cif_fix_values 1715 2011-07-08 13:25:40Z adriana 
;
_cod_original_sg_symbol_H-M P2(1)2(1)2(1)
_cod_database_code 4071745

loop_
_symmetry_equiv_pos_as_xyz
'x, y, z'
'-x+1/2, -y, z+1/2'
'-x, y+1/2, -z+1/2'
'x+1/2, -y+1/2, -z'

loop_
_atom_site_label
_atom_site_type_symbol
_atom_site_fract_x
_atom_site_fract_y
_atom_site_fract_z
_atom_site_U_iso_or_equiv
_atom_site_adp_type
_atom_site_occupancy
_atom_site_symmetry_multiplicity
_atom_site_calc_flag
_atom_site_refinement_flags
Ir1 Ir 0.114111(13) 0.437410(5) 0.147472(4) 0.00951(2) Uani 1 1 d .
I1 I -0.07561(3) 0.535553(11) 0.224546(10) 0.01743(4) Uani 1 1 d .
P1 P 0.14925(10) 0.52891(4) 0.06523(4) 0.01203(11) Uani 1 1 d .
P2 P 0.16424(10) 0.33942(4) 0.22422(4) 0.01097(10) Uani 1 1 d .
C1 C 0.2899(4) 0.47521(17) 0.00899(13) 0.0139(4) Uani 1 1 d .
C2 C 0.3365(5) 0.49854(19) -0.05207(15) 0.0176(5) Uani 1 1 d .
H2 H 0.2874 0.5462 -0.0695 0.021 Uiso 1 1 calc R
C3 C 0.4581(5) 0.4524(2) -0.09011(16) 0.0189(5) Uani 1 1 d .
H3 H 0.4895 0.4694 -0.1325 0.023 Uiso 1 1 calc R
C4 C 0.5281(5) 0.3846(2) -0.06547(16) 0.0189(5) Uani 1 1 d .
H4 H 0.6109 0.3552 -0.0908 0.023 Uiso 1 1 calc R
C5 C 0.4816(4) 0.35553(18) -0.00240(15) 0.0145(4) Uani 1 1 d .
C6 C 0.5470(4) 0.28329(19) 0.02158(16) 0.0159(5) Uani 1 1 d .
H6 H 0.6317 0.2536 -0.0027 0.019 Uiso 1 1 calc R
C7 C 0.4877(4) 0.25488(17) 0.08143(15) 0.0133(4) Uani 1 1 d .
C8 C 0.5429(4) 0.17876(18) 0.10555(17) 0.0164(5) Uani 1 1 d .
H8 H 0.6250 0.1477 0.0812 0.020 Uiso 1 1 calc R
C9 C 0.4796(5) 0.15020(17) 0.16273(17) 0.0171(5) Uani 1 1 d .
H9 H 0.5167 0.0990 0.1773 0.020 Uiso 1 1 calc R
C10 C 0.3591(4) 0.19544(16) 0.20113(15) 0.0143(4) Uani 1 1 d .
H10 H 0.3162 0.1747 0.2410 0.017 Uiso 1 1 calc R
C11 C 0.3052(4) 0.26958(15) 0.18009(14) 0.0120(4) Uani 1 1 d .
C12 C 0.3628(3) 0.30061(15) 0.11943(13) 0.0112(4) Uani 1 1 d .
C13 C 0.2978(4) 0.37572(15) 0.09681(13) 0.0115(4) Uani 1 1 d .
C14 C 0.3580(4) 0.40197(15) 0.03511(13) 0.0113(4) Uani 1 1 d .
C15 C -0.0228(5) 0.57820(19) 0.01524(16) 0.0177(5) Uani 1 1 d .
H15 H 0.0401 0.6060 -0.0210 0.021 Uiso 1 1 calc R
C16 C -0.1239(6) 0.6422(2) 0.0540(2) 0.0236(6) Uani 1 1 d .
H16A H -0.2291 0.6594 0.0295 0.035 Uiso 1 1 calc R
H16B H -0.0455 0.6881 0.0614 0.035 Uiso 1 1 calc R
H16C H -0.1614 0.6199 0.0957 0.035 Uiso 1 1 calc R
C17 C -0.1529(6) 0.5190(2) -0.0152(2) 0.0261(7) Uani 1 1 d .
H17A H -0.2222 0.4928 0.0190 0.039 Uiso 1 1 calc R
H17B H -0.0862 0.4787 -0.0396 0.039 Uiso 1 1 calc R
H17C H -0.2338 0.5474 -0.0444 0.039 Uiso 1 1 calc R
C18 C 0.2867(5) 0.61507(17) 0.09378(15) 0.0162(5) Uani 1 1 d .
H18 H 0.2091 0.6474 0.1232 0.019 Uiso 1 1 calc R
C19 C 0.3483(6) 0.6706(2) 0.03999(19) 0.0253(7) Uani 1 1 d .
H19A H 0.4308 0.7103 0.0578 0.038 Uiso 1 1 calc R
H19B H 0.2448 0.6978 0.0212 0.038 Uiso 1 1 calc R
H19C H 0.4089 0.6395 0.0064 0.038 Uiso 1 1 calc R
C20 C 0.4420(6) 0.5854(2) 0.1343(2) 0.0297(9) Uani 1 1 d .
H20A H 0.5248 0.5555 0.1068 0.045 Uiso 1 1 calc R
H20B H 0.3973 0.5506 0.1688 0.045 Uiso 1 1 calc R
H20C H 0.5042 0.6311 0.1536 0.045 Uiso 1 1 calc R
C21 C -0.0036(4) 0.27964(17) 0.26807(15) 0.0144(4) Uani 1 1 d .
H21 H 0.0614 0.2346 0.2894 0.017 Uiso 1 1 calc R
C22 C -0.1406(5) 0.2429(2) 0.22354(17) 0.0196(5) Uani 1 1 d .
H22A H -0.2341 0.2173 0.2494 0.029 Uiso 1 1 calc R
H22B H -0.0831 0.2029 0.1959 0.029 Uiso 1 1 calc R
H22C H -0.1936 0.2847 0.1964 0.029 Uiso 1 1 calc R
C23 C -0.0935(5) 0.3279(2) 0.32202(16) 0.0195(5) Uani 1 1 d .
H23A H -0.1567 0.3735 0.3031 0.029 Uiso 1 1 calc R
H23B H -0.0027 0.3472 0.3523 0.029 Uiso 1 1 calc R
H23C H -0.1786 0.2938 0.3451 0.029 Uiso 1 1 calc R
C24 C 0.3090(4) 0.37768(17) 0.29054(14) 0.0143(4) Uani 1 1 d .
H24 H 0.2373 0.4171 0.3159 0.017 Uiso 1 1 calc R
C25 C 0.4694(5) 0.4222(2) 0.2623(2) 0.0246(7) Uani 1 1 d .
H25A H 0.5247 0.4549 0.2962 0.037 Uiso 1 1 calc R
H25B H 0.4297 0.4566 0.2268 0.037 Uiso 1 1 calc R
H25C H 0.5565 0.3835 0.2459 0.037 Uiso 1 1 calc R
C26 C 0.3740(5) 0.3137(2) 0.33781(15) 0.0196(5) Uani 1 1 d .
H26A H 0.4591 0.2786 0.3158 0.029 Uiso 1 1 calc R
H26B H 0.2721 0.2823 0.3531 0.029 Uiso 1 1 calc R
H26C H 0.4325 0.3394 0.3748 0.029 Uiso 1 1 calc R
C27 C -0.0637(4) 0.36772(18) 0.09465(16) 0.0162(5) Uani 1 1 d .
H27A H -0.1862 0.3815 0.1068 0.024 Uiso 1 1 calc R
H27B H -0.0420 0.3112 0.1039 0.024 Uiso 1 1 calc R
H27C H -0.0466 0.3776 0.0483 0.024 Uiso 1 1 calc R

loop_
_atom_site_aniso_label
_atom_site_aniso_U_11
_atom_site_aniso_U_22
_atom_site_aniso_U_33
_atom_site_aniso_U_23
_atom_site_aniso_U_13
_atom_site_aniso_U_12
Ir1 0.01302(3) 0.00753(2) 0.00799(3) -0.00058(3) 0.00034(3) 0.00054(3)
I1 0.02690(9) 0.01289(6) 0.01249(6) -0.00132(5) 0.00348(6) 0.00684(6)
P1 0.0161(3) 0.0092(2) 0.0108(3) 0.0007(2) -0.0003(2) -0.0008(2)
P2 0.0134(3) 0.0094(2) 0.0101(2) 0.0002(2) 0.0007(2) 0.0005(2)
C1 0.0184(11) 0.0135(9) 0.0098(9) -0.0019(7) 0.0010(8) -0.0030(8)
C2 0.0237(13) 0.0180(11) 0.0110(10) 0.0017(9) 0.0013(9) -0.0035(10)
C3 0.0242(14) 0.0200(12) 0.0124(10) -0.0015(9) 0.0033(9) -0.0055(10)
C4 0.0231(13) 0.0211(12) 0.0126(11) -0.0042(10) 0.0050(10) -0.0032(11)
C5 0.0164(11) 0.0155(10) 0.0117(10) -0.0024(8) 0.0025(8) -0.0031(9)
C6 0.0164(11) 0.0162(10) 0.0151(11) -0.0034(9) 0.0025(9) 0.0009(9)
C7 0.0140(10) 0.0112(8) 0.0146(10) -0.0035(8) 0.0008(8) 0.0014(8)
C8 0.0184(12) 0.0125(9) 0.0183(12) -0.0041(9) 0.0003(9) 0.0028(8)
C9 0.0198(12) 0.0106(9) 0.0209(13) -0.0003(9) -0.0023(10) 0.0029(8)
C10 0.0168(12) 0.0105(8) 0.0155(10) 0.0006(7) -0.0001(8) 0.0011(7)
C11 0.0146(10) 0.0084(7) 0.0130(9) 0.0005(7) -0.0002(8) -0.0004(7)
C12 0.0120(10) 0.0094(7) 0.0122(9) -0.0018(7) 0.0010(7) 0.0006(7)
C13 0.0153(10) 0.0097(8) 0.0094(8) -0.0022(7) 0.0008(8) 0.0000(7)
C14 0.0142(10) 0.0108(7) 0.0090(8) -0.0017(7) 0.0010(7) -0.0022(7)
C15 0.0223(13) 0.0157(10) 0.0151(11) 0.0052(9) -0.0036(10) 0.0006(9)
C16 0.0264(15) 0.0176(11) 0.0268(15) 0.0032(11) 0.0007(14) 0.0044(12)
C17 0.0267(16) 0.0221(14) 0.0295(18) -0.0005(13) -0.0132(14) -0.0002(12)
C18 0.0242(13) 0.0097(8) 0.0145(11) 0.0005(8) -0.0006(10) -0.0023(9)
C19 0.0340(18) 0.0192(12) 0.0228(15) 0.0084(11) -0.0060(13) -0.0106(12)
C20 0.0356(19) 0.0221(14) 0.0315(19) 0.0069(14) -0.0171(16) -0.0099(14)
C21 0.0149(10) 0.0135(9) 0.0149(11) 0.0038(8) 0.0015(8) 0.0004(8)
C22 0.0195(14) 0.0191(11) 0.0201(12) 0.0012(10) 0.0016(10) -0.0042(10)
C23 0.0193(14) 0.0240(13) 0.0153(11) 0.0019(10) 0.0050(10) 0.0011(11)
C24 0.0188(12) 0.0123(9) 0.0120(9) -0.0013(8) -0.0026(8) 0.0021(8)
C25 0.0255(15) 0.0234(14) 0.0251(16) 0.0066(12) -0.0072(12) -0.0086(12)
C26 0.0227(13) 0.0221(12) 0.0140(10) 0.0038(9) -0.0046(10) -0.0003(12)
C27 0.0175(11) 0.0145(10) 0.0166(11) -0.0013(9) -0.0025(9) -0.0045(9)

loop_
_atom_type_symbol
_atom_type_description
_atom_type_scat_dispersion_real
_atom_type_scat_dispersion_imag
_atom_type_scat_source
C C 0.0033 0.0016 'International Tables Vol C Tables 4.2.6.8 and 6.1.1.4'
H H 0.0000 0.0000 'International Tables Vol C Tables 4.2.6.8 and 6.1.1.4'
P P 0.1023 0.0942 'International Tables Vol C Tables 4.2.6.8 and 6.1.1.4'
I I -0.4742 1.8119 'International Tables Vol C Tables 4.2.6.8 and 6.1.1.4'
Ir Ir -1.4442 7.9887 'International Tables Vol C Tables 4.2.6.8 and 6.1.1.4'

loop_
_geom_angle_atom_site_label_1
_geom_angle_atom_site_label_2
_geom_angle_atom_site_label_3
_geom_angle
C13 Ir1 C27 83.00(12)
C13 Ir1 P1 83.12(8)
C27 Ir1 P1 93.45(9)
C13 Ir1 P2 83.15(8)
C27 Ir1 P2 93.74(9)
P1 Ir1 P2 163.60(3)
C13 Ir1 I1 168.69(8)
C27 Ir1 I1 108.28(10)
P1 Ir1 I1 95.16(2)
P2 Ir1 I1 96.549(19)
C1 P1 C15 105.70(15)
C1 P1 C18 105.38(15)
C15 P1 C18 102.49(15)
C1 P1 Ir1 102.08(10)
C15 P1 Ir1 129.04(11)
C18 P1 Ir1 110.15(10)
C11 P2 C21 107.02(13)
C11 P2 C24 104.55(14)
C21 P2 C24 102.91(14)
C11 P2 Ir1 101.96(9)
C21 P2 Ir1 127.62(10)
C24 P2 Ir1 110.77(9)
C2 C1 C14 120.1(3)
C2 C1 P1 126.9(2)
C14 C1 P1 113.1(2)
C1 C2 C3 121.1(3)
C1 C2 H2 119.5
C3 C2 H2 119.5
C4 C3 C2 119.7(3)
C4 C3 H3 120.2
C2 C3 H3 120.2
C3 C4 C5 122.2(3)
C3 C4 H4 118.9
C5 C4 H4 118.9
C6 C5 C4 122.1(3)
C6 C5 C14 120.3(3)
C4 C5 C14 117.6(3)
C5 C6 C7 119.8(3)
C5 C6 H6 120.1
C7 C6 H6 120.1
C6 C7 C8 121.3(3)
C6 C7 C12 120.5(3)
C8 C7 C12 118.1(3)
C9 C8 C7 121.0(3)
C9 C8 H8 119.5
C7 C8 H8 119.5
C8 C9 C10 121.3(3)
C8 C9 H9 119.4
C10 C9 H9 119.4
C11 C10 C9 119.5(3)
C11 C10 H10 120.3
C9 C10 H10 120.3
C10 C11 C12 121.2(3)
C10 C11 P2 126.3(2)
C12 C11 P2 112.46(18)
C11 C12 C13 120.4(2)
C11 C12 C7 118.8(2)
C13 C12 C7 120.8(2)
C14 C13 C12 117.2(2)
C14 C13 Ir1 121.6(2)
C12 C13 Ir1 121.0(2)
C13 C14 C1 119.3(2)
C13 C14 C5 121.4(3)
C1 C14 C5 119.4(2)
C17 C15 C16 110.6(3)
C17 C15 P1 112.7(2)
C16 C15 P1 111.4(2)
C17 C15 H15 107.3
C16 C15 H15 107.3
P1 C15 H15 107.3
C15 C16 H16A 109.5
C15 C16 H16B 109.5
H16A C16 H16B 109.5
C15 C16 H16C 109.5
H16A C16 H16C 109.5
H16B C16 H16C 109.5
C15 C17 H17A 109.5
C15 C17 H17B 109.5
H17A C17 H17B 109.5
C15 C17 H17C 109.5
H17A C17 H17C 109.5
H17B C17 H17C 109.5
C20 C18 C19 111.7(3)
C20 C18 P1 110.2(2)
C19 C18 P1 114.2(2)
C20 C18 H18 106.8
C19 C18 H18 106.8
P1 C18 H18 106.8
C18 C19 H19A 109.5
C18 C19 H19B 109.5
H19A C19 H19B 109.5
C18 C19 H19C 109.5
H19A C19 H19C 109.5
H19B C19 H19C 109.5
C18 C20 H20A 109.5
C18 C20 H20B 109.5
H20A C20 H20B 109.5
C18 C20 H20C 109.5
H20A C20 H20C 109.5
H20B C20 H20C 109.5
C22 C21 C23 111.0(3)
C22 C21 P2 112.7(2)
C23 C21 P2 111.7(2)
C22 C21 H21 107.0
C23 C21 H21 107.0
P2 C21 H21 107.0
C21 C22 H22A 109.5
C21 C22 H22B 109.5
H22A C22 H22B 109.5
C21 C22 H22C 109.5
H22A C22 H22C 109.5
H22B C22 H22C 109.5
C21 C23 H23A 109.5
C21 C23 H23B 109.5
H23A C23 H23B 109.5
C21 C23 H23C 109.5
H23A C23 H23C 109.5
H23B C23 H23C 109.5
C26 C24 C25 109.5(3)
C26 C24 P2 114.5(2)
C25 C24 P2 110.2(2)
C26 C24 H24 107.4
C25 C24 H24 107.4
P2 C24 H24 107.4
C24 C25 H25A 109.5
C24 C25 H25B 109.5
H25A C25 H25B 109.5
C24 C25 H25C 109.5
H25A C25 H25C 109.5
H25B C25 H25C 109.5
C24 C26 H26A 109.5
C24 C26 H26B 109.5
H26A C26 H26B 109.5
C24 C26 H26C 109.5
H26A C26 H26C 109.5
H26B C26 H26C 109.5
Ir1 C27 H27A 109.5
Ir1 C27 H27B 109.5
H27A C27 H27B 109.5
Ir1 C27 H27C 109.5
H27A C27 H27C 109.5
H27B C27 H27C 109.5

loop_
_geom_bond_atom_site_label_1
_geom_bond_atom_site_label_2
_geom_bond_distance
Ir1 C13 2.015(3)
Ir1 C27 2.081(3)
Ir1 P1 2.3027(7)
Ir1 P2 2.3124(7)
Ir1 I1 2.6943(2)
P1 C1 1.808(3)
P1 C15 1.847(3)
P1 C18 1.869(3)
P2 C11 1.821(3)
P2 C21 1.846(3)
P2 C24 1.861(3)
C1 C2 1.366(4)
C1 C14 1.434(4)
C2 C3 1.430(5)
C2 H2 0.9500
C3 C4 1.351(5)
C3 H3 0.9500
C4 C5 1.433(4)
C4 H4 0.9500
C5 C6 1.397(5)
C5 C14 1.437(4)
C6 C7 1.397(4)
C6 H6 0.9500
C7 C8 1.430(4)
C7 C12 1.442(4)
C8 C9 1.359(5)
C8 H8 0.9500
C9 C10 1.421(4)
C9 H9 0.9500
C10 C11 1.376(4)
C10 H10 0.9500
C11 C12 1.423(4)
C12 C13 1.428(4)
C13 C14 1.421(4)
C15 C17 1.526(5)
C15 C16 1.537(5)
C15 H15 1.0000
C16 H16A 0.9800
C16 H16B 0.9800
C16 H16C 0.9800
C17 H17A 0.9800
C17 H17B 0.9800
C17 H17C 0.9800
C18 C20 1.518(5)
C18 C19 1.521(5)
C18 H18 1.0000
C19 H19A 0.9800
C19 H19B 0.9800
C19 H19C 0.9800
C20 H20A 0.9800
C20 H20B 0.9800
C20 H20C 0.9800
C21 C22 1.510(5)
C21 C23 1.533(5)
C21 H21 1.0000
C22 H22A 0.9800
C22 H22B 0.9800
C22 H22C 0.9800
C23 H23A 0.9800
C23 H23B 0.9800
C23 H23C 0.9800
C24 C26 1.529(4)
C24 C25 1.530(5)
C24 H24 1.0000
C25 H25A 0.9800
C25 H25B 0.9800
C25 H25C 0.9800
C26 H26A 0.9800
C26 H26B 0.9800
C26 H26C 0.9800
C27 H27A 0.9800
C27 H27B 0.9800
C27 H27C 0.9800
